data_7709977
loop_
_publ_author_name
'Wang, Zhen-Feng'
'Wei, Qiao-Chang'
'Li, Jin-Xian'
'Zhou, Zhen'
'Zhang, Shuhua'

_publ_section_title
;
 A new class of nickel(II) oxyquinoline-bipyridine complexes as potent
 anticancer agents induces apoptosis and autophagy in A549/DDP tumor cells
 through mitophagy pathways
;
_journal_name_full 'Dalton Transactions'
_journal_paper_doi 10.1039/D2DT00669C
_journal_year 2022
_chemical_formula_moiety 'C32 H24 N4 Ni O2, 3(C H4 O)'
_chemical_formula_sum 'C35 H36 N4 Ni O5'
_chemical_formula_weight 651.39
_space_group_crystal_system monoclinic
_space_group_IT_number 14
_space_group_name_Hall '-P 2yn'
_space_group_name_H-M_alt 'P 1 21/n 1'
_atom_sites_solution_hydrogens geom
_atom_sites_solution_primary iterative
_audit_creation_date 2021-07-17
_audit_creation_method
;
Olex2 1.2
(compiled 2018.05.29 svn.r3508 for OlexSys, GUI svn.r5506)
;
_audit_update_record
;
2022-04-02 deposited with the CCDC.	2022-04-11 downloaded from the CCDC.
;
_cell_angle_alpha 90
_cell_angle_beta 92.0463(15)
_cell_angle_gamma 90
_cell_formula_units_Z 4
_cell_length_a 11.7481(4)
_cell_length_b 21.2938(8)
_cell_length_c 12.5553(4)
_cell_measurement_reflns_used 9980
_cell_measurement_temperature 150(2)
_cell_measurement_theta_max 26.26
_cell_measurement_theta_min 2.51
_cell_volume 3138.85(19)
_computing_cell_refinement 'Bruker SMART'
_computing_data_collection 'Bruker SMART'
_computing_data_reduction 'Bruker SAINT'
_computing_molecular_graphics 'Olex2 (Dolomanov et al., 2009)'
_computing_publication_material 'Olex2 (Dolomanov et al., 2009)'
_computing_structure_refinement 'XL (Sheldrick, 2008)'
_computing_structure_solution
;
Superflip (Palatinus & Chapuis, 2007;Palatinus & van der Lee, 2008;
Palatinus et al., 2012)
;
_diffrn_ambient_temperature 150.0
_diffrn_measured_fraction_theta_full 0.997
_diffrn_measured_fraction_theta_max 0.997
_diffrn_measurement_device_type 'Bruker APEX-II CCD'
_diffrn_measurement_method '\f and \w scans'
_diffrn_radiation_type MoK\a
_diffrn_radiation_wavelength 0.71073
_diffrn_reflns_av_R_equivalents 0.0808
_diffrn_reflns_av_unetI/netI 0.0293
_diffrn_reflns_Laue_measured_fraction_full 0.997
_diffrn_reflns_Laue_measured_fraction_max 0.997
_diffrn_reflns_limit_h_max 14
_diffrn_reflns_limit_h_min -14
_diffrn_reflns_limit_k_max 26
_diffrn_reflns_limit_k_min -26
_diffrn_reflns_limit_l_max 15
_diffrn_reflns_limit_l_min -15
_diffrn_reflns_number 83593
_diffrn_reflns_point_group_measured_fraction_full 0.997
_diffrn_reflns_point_group_measured_fraction_max 0.997
_diffrn_reflns_theta_full 25.242
_diffrn_reflns_theta_max 26.381
_diffrn_reflns_theta_min 2.333
_diffrn_standards_number 0
_exptl_absorpt_coefficient_mu 0.667
_exptl_absorpt_correction_T_max 0.0276
_exptl_absorpt_correction_T_min 0.0109
_exptl_absorpt_correction_type multi-scan
_exptl_absorpt_process_details
;
SADABS-2016/2 (Bruker,2016/2) was used for absorption correction.
wR2(int) was 0.0811 before and 0.0723 after correction.
The Ratio of minimum to maximum transmission is 0.3949.
The \l/2 correction factor is Not present.
;
_exptl_crystal_colour green
_exptl_crystal_density_diffrn 1.378
_exptl_crystal_description block
_exptl_crystal_F_000 1368
_exptl_crystal_size_max 0.34
_exptl_crystal_size_mid 0.25
_exptl_crystal_size_min 0.18
_refine_diff_density_max 0.601
_refine_diff_density_min -0.714
_refine_diff_density_rms 0.078
_refine_ls_extinction_method none
_refine_ls_goodness_of_fit_ref 1.160
_refine_ls_hydrogen_treatment constr
_refine_ls_matrix_type full
_refine_ls_number_parameters 414
_refine_ls_number_reflns 6404
_refine_ls_number_restraints 0
_refine_ls_restrained_S_all 1.160
_refine_ls_R_factor_all 0.0647
_refine_ls_R_factor_gt 0.0565
_refine_ls_shift/su_max 0.000
_refine_ls_shift/su_mean 0.000
_refine_ls_structure_factor_coef Fsqd
_refine_ls_weighting_details 'w=1/[\s^2^(Fo^2^)+(0.0763P)^2^+1.7420P] where P=(Fo^2^+2Fc^2^)/3'
_refine_ls_weighting_scheme calc
_refine_ls_wR_factor_gt 0.1361
_refine_ls_wR_factor_ref 0.1416
_reflns_Friedel_coverage 0.000
_reflns_number_gt 5532
_reflns_number_total 6404
_reflns_threshold_expression 'I > 2\s(I)'
_cod_data_source_file d2dt00669c2.cif
_cod_data_source_block ni19
_cod_database_code 7709977
_shelx_shelxl_version_number 2018/3
_shelx_space_group_comment
;
The symmetry employed for this shelxl refinement is uniquely defined
by the following loop, which should always be used as a source of
symmetry information in preference to the above space-group names.
They are only intended as comments.
;
_shelx_estimated_absorpt_t_max 0.889
_shelx_estimated_absorpt_t_min 0.805
_olex2_refinement_description
;
1. Fixed Uiso
 At 1.2 times of:
  All C(H) groups
 At 1.5 times of:
  All C(H,H,H) groups, All O(H) groups
2.a Aromatic/amide H refined with riding coordinates:
 C4(H4), C3(H3), C23(H23), C21(H21), C32(H32), C9(H9), C22(H22), C29(H29),
 C8(H8), C28(H28), C2(H2), C12(H12), C30(H30), C18(H18), C19(H19), C13(H13),
 C31(H31), C14(H14)
2.b Idealised Me refined as rotating group:
 C20(H20A,H20B,H20C), C10(H10A,H10B,H10C), C35(H35A,H35B,H35C), C34(H34A,H34B,
 H34C), C33(H33A,H33B,H33C)
2.c Idealised tetrahedral OH refined as rotating group:
 O4(H4A), O5(H5), O3(H3A)
;
_olex2_submission_special_instructions 'No special instructions were received'

loop_
_space_group_symop_operation_xyz
'x, y, z'
'-x+1/2, y+1/2, -z+1/2'
'-x, -y, -z'
'x-1/2, -y-1/2, z-1/2'

loop_
_atom_site_label
_atom_site_type_symbol
_atom_site_fract_x
_atom_site_fract_y
_atom_site_fract_z
_atom_site_U_iso_or_equiv
_atom_site_adp_type
_atom_site_occupancy
_atom_site_site_symmetry_order
_atom_site_calc_flag
_atom_site_refinement_flags_posn
_atom_site_refinement_flags_adp
_atom_site_refinement_flags_occupancy
_atom_site_disorder_assembly
_atom_site_disorder_group
Ni2 Ni 0.43429(3) 0.31212(2) 0.12962(2) 0.02239(12) Uani 1 1 d . . . . .
O2 O 0.54976(15) 0.24975(8) 0.07751(15) 0.0279(4) Uani 1 1 d . . . . .
O1 O 0.32674(16) 0.37765(9) 0.18342(14) 0.0291(4) Uani 1 1 d . . . . .
O4 O 0.3933(2) 0.47720(10) 0.28945(18) 0.0451(5) Uani 1 1 d . . . . .
H4A H 0.375620 0.445571 0.252440 0.068 Uiso 1 1 calc GR . . . .
N4 N 0.52680(19) 0.32314(10) 0.27594(18) 0.0274(5) Uani 1 1 d . . . . .
N3 N 0.54751(18) 0.38381(10) 0.09030(17) 0.0259(4) Uani 1 1 d . . . . .
O5 O 0.7838(2) 0.24783(11) 0.0594(2) 0.0548(7) Uani 1 1 d . . . . .
H5 H 0.713149 0.253016 0.062421 0.082 Uiso 1 1 calc GR . . . .
N1 N 0.32022(18) 0.32231(10) -0.00884(18) 0.0257(5) Uani 1 1 d . . . . .
N2 N 0.35679(18) 0.22644(10) 0.18018(17) 0.0261(5) Uani 1 1 d . . . . .
O3 O 0.4644(3) 0.42397(14) -0.23970(19) 0.0620(7) Uani 1 1 d . . . . .
H3A H 0.504914 0.455721 -0.250135 0.093 Uiso 1 1 calc GR . . . .
C4 C 0.0460(2) 0.41018(14) -0.0187(3) 0.0390(7) Uani 1 1 d . . . . .
H4 H -0.017579 0.418554 -0.065396 0.047 Uiso 1 1 calc R . . . .
C26 C 0.6103(2) 0.36684(12) 0.2706(2) 0.0263(5) Uani 1 1 d . . . . .
C5 C 0.1355(2) 0.37221(13) -0.0531(2) 0.0313(6) Uani 1 1 d . . . . .
C3 C 0.0503(2) 0.43503(14) 0.0816(3) 0.0402(7) Uani 1 1 d . . . . .
H3 H -0.011510 0.459689 0.104726 0.048 Uiso 1 1 calc R . . . .
C25 C 0.6213(2) 0.39993(12) 0.1719(2) 0.0255(5) Uani 1 1 d . . . . .
C23 C 0.7112(2) 0.47712(13) 0.0644(2) 0.0357(6) Uani 1 1 d . . . . .
H23 H 0.766499 0.508976 0.054927 0.043 Uiso 1 1 calc R . . . .
C6 C 0.2300(2) 0.35964(12) 0.0176(2) 0.0257(5) Uani 1 1 d . . . . .
C1 C 0.2360(2) 0.38787(12) 0.1215(2) 0.0274(5) Uani 1 1 d . . . . .
C24 C 0.7048(2) 0.44637(13) 0.1628(2) 0.0312(6) Uani 1 1 d . . . . .
C21 C 0.5558(2) 0.41388(13) -0.0020(2) 0.0298(6) Uani 1 1 d . . . . .
H21 H 0.504751 0.403056 -0.059391 0.036 Uiso 1 1 calc R . . . .
C32 C 0.5126(3) 0.29436(14) 0.3679(2) 0.0342(6) Uani 1 1 d . . . . .
H32 H 0.453007 0.264386 0.372166 0.041 Uiso 1 1 calc R . . . .
C9 C 0.1391(3) 0.34574(15) -0.1559(2) 0.0385(7) Uani 1 1 d . . . . .
H9 H 0.078398 0.352921 -0.206434 0.046 Uiso 1 1 calc R . . . .
C27 C 0.6846(2) 0.38100(14) 0.3580(2) 0.0339(6) Uani 1 1 d . . . . .
C11 C 0.5201(2) 0.19094(12) 0.0892(2) 0.0288(6) Uani 1 1 d . . . . .
C7 C 0.3197(2) 0.29845(13) -0.1070(2) 0.0310(6) Uani 1 1 d . . . . .
C22 C 0.6373(3) 0.46106(14) -0.0179(2) 0.0355(6) Uani 1 1 d . . . . .
H22 H 0.640992 0.481529 -0.084877 0.043 Uiso 1 1 calc R . . . .
C29 C 0.7801(3) 0.45949(15) 0.2535(3) 0.0411(7) Uani 1 1 d . . . . .
H29 H 0.837539 0.490617 0.247833 0.049 Uiso 1 1 calc R . . . .
C8 C 0.2293(3) 0.31005(15) -0.1824(2) 0.0387(7) Uani 1 1 d . . . . .
H8 H 0.231981 0.292674 -0.251989 0.046 Uiso 1 1 calc R . . . .
C20 C 0.1993(3) 0.26901(16) 0.2806(3) 0.0433(7) Uani 1 1 d . . . . .
H20A H 0.250212 0.305050 0.291968 0.065 Uiso 1 1 calc GR . . . .
H20B H 0.167518 0.256645 0.348600 0.065 Uiso 1 1 calc GR . . . .
H20C H 0.137335 0.280537 0.230084 0.065 Uiso 1 1 calc GR . . . .
C28 C 0.7703(3) 0.42835(16) 0.3460(3) 0.0435(8) Uani 1 1 d . . . . .
H28 H 0.820993 0.437849 0.404502 0.052 Uiso 1 1 calc R . . . .
C2 C 0.1448(3) 0.42462(14) 0.1510(3) 0.0361(6) Uani 1 1 d . . . . .
H2 H 0.146370 0.443197 0.219818 0.043 Uiso 1 1 calc R . . . .
C16 C 0.4178(2) 0.17621(12) 0.1446(2) 0.0269(5) Uani 1 1 d . . . . .
C10 C 0.4173(3) 0.25880(17) -0.1391(2) 0.0427(7) Uani 1 1 d . . . . .
H10A H 0.485365 0.269915 -0.095727 0.064 Uiso 1 1 calc GR . . . .
H10B H 0.431685 0.265997 -0.214494 0.064 Uiso 1 1 calc GR . . . .
H10C H 0.399019 0.214415 -0.128061 0.064 Uiso 1 1 calc GR . . . .
C17 C 0.2649(2) 0.21524(14) 0.2366(2) 0.0332(6) Uani 1 1 d . . . . .
C12 C 0.5833(3) 0.14060(14) 0.0514(2) 0.0347(6) Uani 1 1 d . . . . .
H12 H 0.649793 0.148695 0.012791 0.042 Uiso 1 1 calc R . . . .
C35 C 0.8377(3) 0.30565(16) 0.0628(3) 0.0491(8) Uani 1 1 d . . . . .
H35A H 0.802667 0.333324 0.008548 0.074 Uiso 1 1 calc GR . . . .
H35B H 0.918621 0.300141 0.048790 0.074 Uiso 1 1 calc GR . . . .
H35C H 0.829937 0.324419 0.133428 0.074 Uiso 1 1 calc GR . . . .
C30 C 0.6680(3) 0.34860(16) 0.4538(2) 0.0423(7) Uani 1 1 d . . . . .
H30 H 0.716809 0.356313 0.514304 0.051 Uiso 1 1 calc R . . . .
C18 C 0.2283(3) 0.15285(16) 0.2576(2) 0.0405(7) Uani 1 1 d . . . . .
H18 H 0.161816 0.146087 0.296932 0.049 Uiso 1 1 calc R . . . .
C19 C 0.2879(3) 0.10304(14) 0.2219(2) 0.0388(7) Uani 1 1 d . . . . .
H19 H 0.263043 0.061524 0.236199 0.047 Uiso 1 1 calc R . . . .
C13 C 0.5502(3) 0.07803(14) 0.0696(2) 0.0401(7) Uani 1 1 d . . . . .
H13 H 0.594874 0.044866 0.042551 0.048 Uiso 1 1 calc R . . . .
C34 C 0.3764(4) 0.46408(18) 0.3971(3) 0.0559(9) Uani 1 1 d . . . . .
H34A H 0.305616 0.440290 0.403640 0.084 Uiso 1 1 calc GR . . . .
H34B H 0.371353 0.503541 0.436828 0.084 Uiso 1 1 calc GR . . . .
H34C H 0.440546 0.439245 0.426135 0.084 Uiso 1 1 calc GR . . . .
C15 C 0.3869(3) 0.11290(14) 0.1634(2) 0.0342(6) Uani 1 1 d . . . . .
C31 C 0.5815(3) 0.30605(15) 0.4597(2) 0.0415(7) Uani 1 1 d . . . . .
H31 H 0.568100 0.284748 0.524557 0.050 Uiso 1 1 calc R . . . .
C33 C 0.4118(4) 0.4054(2) -0.3349(3) 0.0649(11) Uani 1 1 d . . . . .
H33A H 0.469722 0.397263 -0.387443 0.097 Uiso 1 1 calc GR . . . .
H33B H 0.360673 0.438762 -0.361180 0.097 Uiso 1 1 calc GR . . . .
H33C H 0.367831 0.367038 -0.323462 0.097 Uiso 1 1 calc GR . . . .
C14 C 0.4565(3) 0.06380(14) 0.1246(3) 0.0418(7) Uani 1 1 d . . . . .
H14 H 0.437187 0.021177 0.137183 0.050 Uiso 1 1 calc R . . . .

loop_
_atom_site_aniso_label
_atom_site_aniso_U_11
_atom_site_aniso_U_22
_atom_site_aniso_U_33
_atom_site_aniso_U_23
_atom_site_aniso_U_13
_atom_site_aniso_U_12
Ni2 0.02195(18) 0.02106(19) 0.02401(19) 0.00075(12) -0.00142(12) -0.00075(12)
O2 0.0256(9) 0.0230(9) 0.0350(10) 0.0007(7) 0.0010(7) 0.0016(7)
O1 0.0303(9) 0.0272(9) 0.0298(9) -0.0040(8) -0.0005(8) 0.0045(8)
O4 0.0618(15) 0.0322(12) 0.0406(12) -0.0076(9) -0.0063(10) -0.0024(10)
N4 0.0274(11) 0.0244(11) 0.0300(11) -0.0010(9) -0.0038(9) 0.0008(9)
N3 0.0266(11) 0.0216(10) 0.0294(11) -0.0010(8) 0.0017(9) -0.0001(8)
O5 0.0370(12) 0.0399(13) 0.0879(19) 0.0005(12) 0.0088(13) 0.0006(10)
N1 0.0243(10) 0.0239(11) 0.0289(11) 0.0011(8) -0.0001(9) -0.0031(8)
N2 0.0244(10) 0.0263(11) 0.0272(11) 0.0037(9) -0.0036(8) -0.0021(9)
O3 0.0753(19) 0.0685(19) 0.0414(13) 0.0105(12) -0.0081(12) -0.0089(15)
C4 0.0254(13) 0.0345(16) 0.0564(19) 0.0131(14) -0.0082(13) -0.0002(12)
C26 0.0250(12) 0.0244(13) 0.0293(13) -0.0062(10) -0.0010(10) 0.0039(10)
C5 0.0250(13) 0.0279(13) 0.0404(15) 0.0092(11) -0.0061(11) -0.0060(10)
C3 0.0268(14) 0.0306(15) 0.063(2) 0.0059(14) 0.0058(13) 0.0062(11)
C25 0.0220(11) 0.0239(12) 0.0306(13) -0.0048(10) 0.0000(10) 0.0018(9)
C23 0.0335(14) 0.0250(14) 0.0491(17) -0.0005(12) 0.0065(12) -0.0040(11)
C6 0.0218(12) 0.0224(12) 0.0328(13) 0.0057(10) -0.0009(10) -0.0039(9)
C1 0.0269(12) 0.0213(12) 0.0341(13) 0.0031(10) 0.0015(10) -0.0002(10)
C24 0.0278(13) 0.0243(13) 0.0418(15) -0.0045(11) 0.0046(11) -0.0011(10)
C21 0.0313(13) 0.0270(13) 0.0313(13) 0.0019(11) 0.0017(11) 0.0027(11)
C32 0.0378(15) 0.0334(15) 0.0310(14) 0.0050(12) -0.0039(12) -0.0029(12)
C9 0.0353(15) 0.0386(16) 0.0405(16) 0.0057(13) -0.0157(13) -0.0058(12)
C27 0.0301(14) 0.0345(15) 0.0367(15) -0.0074(12) -0.0055(11) 0.0008(11)
C11 0.0320(14) 0.0260(13) 0.0277(13) 0.0005(10) -0.0089(11) 0.0010(10)
C7 0.0346(14) 0.0288(14) 0.0295(13) 0.0007(11) -0.0026(11) -0.0026(11)
C22 0.0405(16) 0.0281(14) 0.0385(15) 0.0065(12) 0.0081(12) -0.0015(12)
C29 0.0320(15) 0.0394(17) 0.0519(18) -0.0130(14) 0.0010(13) -0.0120(13)
C8 0.0410(16) 0.0431(17) 0.0311(15) -0.0008(12) -0.0099(13) -0.0055(13)
C20 0.0356(16) 0.0458(18) 0.0495(18) 0.0069(15) 0.0138(14) -0.0005(13)
C28 0.0362(16) 0.0511(19) 0.0425(17) -0.0129(15) -0.0078(13) -0.0096(14)
C2 0.0370(15) 0.0286(14) 0.0432(16) 0.0001(12) 0.0074(12) 0.0032(12)
C16 0.0315(13) 0.0242(13) 0.0244(12) 0.0023(10) -0.0091(10) -0.0031(10)
C10 0.0452(17) 0.0520(19) 0.0306(15) -0.0097(13) -0.0016(13) 0.0079(15)
C17 0.0279(13) 0.0386(16) 0.0328(14) 0.0062(12) -0.0034(11) -0.0067(12)
C12 0.0369(15) 0.0316(15) 0.0354(14) -0.0005(12) -0.0027(12) 0.0034(12)
C35 0.0416(18) 0.0390(18) 0.067(2) -0.0016(16) 0.0087(16) -0.0006(14)
C30 0.0467(18) 0.0475(18) 0.0316(15) -0.0027(13) -0.0132(13) 0.0024(14)
C18 0.0383(16) 0.0456(18) 0.0374(15) 0.0118(14) 0.0004(12) -0.0123(14)
C19 0.0473(17) 0.0308(15) 0.0374(15) 0.0091(12) -0.0108(13) -0.0151(13)
C13 0.0541(19) 0.0265(15) 0.0391(16) -0.0040(12) -0.0081(14) 0.0085(13)
C34 0.077(3) 0.050(2) 0.0400(18) -0.0088(16) -0.0087(17) 0.0030(19)
C15 0.0432(16) 0.0299(14) 0.0284(13) 0.0053(11) -0.0131(12) -0.0088(12)
C31 0.0534(19) 0.0398(17) 0.0306(15) 0.0071(12) -0.0082(14) -0.0029(14)
C33 0.082(3) 0.064(3) 0.048(2) 0.0067(19) -0.005(2) -0.020(2)
C14 0.0554(19) 0.0241(14) 0.0452(17) 0.0030(12) -0.0093(15) -0.0059(13)

loop_
_atom_type_symbol
_atom_type_description
_atom_type_scat_dispersion_real
_atom_type_scat_dispersion_imag
_atom_type_scat_source
C C 0.0033 0.0016 'International Tables Vol C Tables 4.2.6.8 and 6.1.1.4'
H H 0.0000 0.0000 'International Tables Vol C Tables 4.2.6.8 and 6.1.1.4'
N N 0.0061 0.0033 'International Tables Vol C Tables 4.2.6.8 and 6.1.1.4'
Ni Ni 0.3393 1.1124 'International Tables Vol C Tables 4.2.6.8 and 6.1.1.4'
O O 0.0106 0.0060 'International Tables Vol C Tables 4.2.6.8 and 6.1.1.4'

loop_
_geom_angle_atom_site_label_1
_geom_angle_atom_site_label_2
_geom_angle_atom_site_label_3
_geom_angle
_geom_angle_site_symmetry_1
_geom_angle_site_symmetry_3
_geom_angle_publ_flag
O2 Ni2 N4 91.38(8) . . ?
O2 Ni2 N3 87.91(8) . . ?
O2 Ni2 N1 102.05(8) . . ?
O2 Ni2 N2 80.45(8) . . ?
O1 Ni2 O2 176.71(7) . . ?
O1 Ni2 N4 86.61(8) . . ?
O1 Ni2 N3 89.16(8) . . ?
O1 Ni2 N1 79.77(8) . . ?
O1 Ni2 N2 102.23(8) . . ?
N4 Ni2 N1 165.88(9) . . ?
N4 Ni2 N2 92.74(8) . . ?
N3 Ni2 N4 79.21(9) . . ?
N3 Ni2 N1 96.75(8) . . ?
N3 Ni2 N2 165.71(8) . . ?
N2 Ni2 N1 93.76(8) . . ?
C11 O2 Ni2 114.01(17) . . ?
C1 O1 Ni2 114.91(16) . . ?
C34 O4 H4A 109.5 . . ?
C26 N4 Ni2 112.59(18) . . ?
C32 N4 Ni2 129.04(19) . . ?
C32 N4 C26 118.4(2) . . ?
C25 N3 Ni2 113.49(17) . . ?
C21 N3 Ni2 128.53(18) . . ?
C21 N3 C25 118.0(2) . . ?
C35 O5 H5 109.5 . . ?
C6 N1 Ni2 108.90(16) . . ?
C7 N1 Ni2 133.29(19) . . ?
C7 N1 C6 117.8(2) . . ?
C16 N2 Ni2 109.55(17) . . ?
C17 N2 Ni2 132.0(2) . . ?
C17 N2 C16 118.4(2) . . ?
C33 O3 H3A 109.5 . . ?
C5 C4 H4 119.9 . . ?
C3 C4 H4 119.9 . . ?
C3 C4 C5 120.2(3) . . ?
N4 C26 C25 117.8(2) . . ?
N4 C26 C27 122.5(3) . . ?
C27 C26 C25 119.6(2) . . ?
C4 C5 C6 119.5(3) . . ?
C4 C5 C9 123.9(3) . . ?
C9 C5 C6 116.6(3) . . ?
C4 C3 H3 119.6 . . ?
C4 C3 C2 120.9(3) . . ?
C2 C3 H3 119.6 . . ?
N3 C25 C26 116.8(2) . . ?
N3 C25 C24 123.1(2) . . ?
C24 C25 C26 120.1(2) . . ?
C24 C23 H23 120.1 . . ?
C22 C23 H23 120.1 . . ?
C22 C23 C24 119.7(3) . . ?
N1 C6 C5 123.3(2) . . ?
N1 C6 C1 116.6(2) . . ?
C5 C6 C1 120.0(2) . . ?
O1 C1 C6 118.7(2) . . ?
O1 C1 C2 123.6(3) . . ?
C2 C1 C6 117.7(2) . . ?
C25 C24 C23 117.4(3) . . ?
C25 C24 C29 118.9(3) . . ?
C23 C24 C29 123.7(3) . . ?
N3 C21 H21 118.7 . . ?
N3 C21 C22 122.6(3) . . ?
C22 C21 H21 118.7 . . ?
N4 C32 H32 118.5 . . ?
N4 C32 C31 123.1(3) . . ?
C31 C32 H32 118.5 . . ?
C5 C9 H9 120.1 . . ?
C8 C9 C5 119.9(3) . . ?
C8 C9 H9 120.1 . . ?
C26 C27 C28 119.1(3) . . ?
C30 C27 C26 117.3(3) . . ?
C30 C27 C28 123.6(3) . . ?
O2 C11 C16 119.4(2) . . ?
O2 C11 C12 123.3(3) . . ?
C12 C11 C16 117.3(3) . . ?
N1 C7 C8 122.0(3) . . ?
N1 C7 C10 119.2(2) . . ?
C8 C7 C10 118.9(3) . . ?
C23 C22 C21 119.2(3) . . ?
C23 C22 H22 120.4 . . ?
C21 C22 H22 120.4 . . ?
C24 C29 H29 119.5 . . ?
C28 C29 C24 121.1(3) . . ?
C28 C29 H29 119.5 . . ?
C9 C8 C7 120.4(3) . . ?
C9 C8 H8 119.8 . . ?
C7 C8 H8 119.8 . . ?
H20A C20 H20B 109.5 . . ?
H20A C20 H20C 109.5 . . ?
H20B C20 H20C 109.5 . . ?
C17 C20 H20A 109.5 . . ?
C17 C20 H20B 109.5 . . ?
C17 C20 H20C 109.5 . . ?
C27 C28 H28 119.4 . . ?
C29 C28 C27 121.2(3) . . ?
C29 C28 H28 119.4 . . ?
C3 C2 H2 119.2 . . ?
C1 C2 C3 121.6(3) . . ?
C1 C2 H2 119.2 . . ?
N2 C16 C11 116.2(2) . . ?
N2 C16 C15 123.2(3) . . ?
C15 C16 C11 120.6(3) . . ?
C7 C10 H10A 109.5 . . ?
C7 C10 H10B 109.5 . . ?
C7 C10 H10C 109.5 . . ?
H10A C10 H10B 109.5 . . ?
H10A C10 H10C 109.5 . . ?
H10B C10 H10C 109.5 . . ?
N2 C17 C20 119.8(3) . . ?
N2 C17 C18 121.4(3) . . ?
C18 C17 C20 118.8(3) . . ?
C11 C12 H12 119.4 . . ?
C11 C12 C13 121.2(3) . . ?
C13 C12 H12 119.4 . . ?
O5 C35 H35A 109.5 . . ?
O5 C35 H35B 109.5 . . ?
O5 C35 H35C 109.5 . . ?
H35A C35 H35B 109.5 . . ?
H35A C35 H35C 109.5 . . ?
H35B C35 H35C 109.5 . . ?
C27 C30 H30 120.0 . . ?
C31 C30 C27 119.9(3) . . ?
C31 C30 H30 120.0 . . ?
C17 C18 H18 119.8 . . ?
C19 C18 C17 120.4(3) . . ?
C19 C18 H18 119.8 . . ?
C18 C19 H19 120.0 . . ?
C18 C19 C15 120.0(3) . . ?
C15 C19 H19 120.0 . . ?
C12 C13 H13 119.1 . . ?
C14 C13 C12 121.9(3) . . ?
C14 C13 H13 119.1 . . ?
O4 C34 H34A 109.5 . . ?
O4 C34 H34B 109.5 . . ?
O4 C34 H34C 109.5 . . ?
H34A C34 H34B 109.5 . . ?
H34A C34 H34C 109.5 . . ?
H34B C34 H34C 109.5 . . ?
C16 C15 C14 119.2(3) . . ?
C19 C15 C16 116.6(3) . . ?
C19 C15 C14 124.2(3) . . ?
C32 C31 H31 120.6 . . ?
C30 C31 C32 118.7(3) . . ?
C30 C31 H31 120.6 . . ?
O3 C33 H33A 109.5 . . ?
O3 C33 H33B 109.5 . . ?
O3 C33 H33C 109.5 . . ?
H33A C33 H33B 109.5 . . ?
H33A C33 H33C 109.5 . . ?
H33B C33 H33C 109.5 . . ?
C13 C14 C15 119.8(3) . . ?
C13 C14 H14 120.1 . . ?
C15 C14 H14 120.1 . . ?

loop_
_geom_bond_atom_site_label_1
_geom_bond_atom_site_label_2
_geom_bond_distance
_geom_bond_site_symmetry_2
_geom_bond_publ_flag
Ni2 O2 2.0237(18) . ?
Ni2 O1 2.0152(18) . ?
Ni2 N4 2.114(2) . ?
Ni2 N3 2.095(2) . ?
Ni2 N1 2.168(2) . ?
Ni2 N2 2.145(2) . ?
O2 C11 1.310(3) . ?
O1 C1 1.314(3) . ?
O4 H4A 0.8400 . ?
O4 C34 1.401(4) . ?
N4 C26 1.355(3) . ?
N4 C32 1.323(4) . ?
N3 C25 1.362(3) . ?
N3 C21 1.330(3) . ?
O5 H5 0.8400 . ?
O5 C35 1.384(4) . ?
N1 C6 1.375(3) . ?
N1 C7 1.333(4) . ?
N2 C16 1.371(4) . ?
N2 C17 1.333(4) . ?
O3 H3A 0.8400 . ?
O3 C33 1.383(4) . ?
C4 H4 0.9500 . ?
C4 C5 1.406(4) . ?
C4 C3 1.365(5) . ?
C26 C25 1.436(4) . ?
C26 C27 1.409(4) . ?
C5 C6 1.422(3) . ?
C5 C9 1.411(4) . ?
C3 H3 0.9500 . ?
C3 C2 1.405(4) . ?
C25 C24 1.401(4) . ?
C23 H23 0.9500 . ?
C23 C24 1.402(4) . ?
C23 C22 1.369(4) . ?
C6 C1 1.436(4) . ?
C1 C2 1.388(4) . ?
C24 C29 1.444(4) . ?
C21 H21 0.9500 . ?
C21 C22 1.407(4) . ?
C32 H32 0.9500 . ?
C32 C31 1.407(4) . ?
C9 H9 0.9500 . ?
C9 C8 1.355(5) . ?
C27 C28 1.437(4) . ?
C27 C30 1.407(4) . ?
C11 C16 1.444(4) . ?
C11 C12 1.397(4) . ?
C7 C8 1.420(4) . ?
C7 C10 1.491(4) . ?
C22 H22 0.9500 . ?
C29 H29 0.9500 . ?
C29 C28 1.346(5) . ?
C8 H8 0.9500 . ?
C20 H20A 0.9800 . ?
C20 H20B 0.9800 . ?
C20 H20C 0.9800 . ?
C20 C17 1.497(4) . ?
C28 H28 0.9500 . ?
C2 H2 0.9500 . ?
C16 C15 1.418(4) . ?
C10 H10A 0.9800 . ?
C10 H10B 0.9800 . ?
C10 H10C 0.9800 . ?
C17 C18 1.424(4) . ?
C12 H12 0.9500 . ?
C12 C13 1.409(4) . ?
C35 H35A 0.9800 . ?
C35 H35B 0.9800 . ?
C35 H35C 0.9800 . ?
C30 H30 0.9500 . ?
C30 C31 1.365(5) . ?
C18 H18 0.9500 . ?
C18 C19 1.355(5) . ?
C19 H19 0.9500 . ?
C19 C15 1.414(5) . ?
C13 H13 0.9500 . ?
C13 C14 1.354(5) . ?
C34 H34A 0.9800 . ?
C34 H34B 0.9800 . ?
C34 H34C 0.9800 . ?
C15 C14 1.424(5) . ?
C31 H31 0.9500 . ?
C33 H33A 0.9800 . ?
C33 H33B 0.9800 . ?
C33 H33C 0.9800 . ?
C14 H14 0.9500 . ?

loop_
_geom_torsion_atom_site_label_1
_geom_torsion_atom_site_label_2
_geom_torsion_atom_site_label_3
_geom_torsion_atom_site_label_4
_geom_torsion
_geom_torsion_site_symmetry_1
_geom_torsion_site_symmetry_2
_geom_torsion_site_symmetry_3
_geom_torsion_site_symmetry_4
_geom_torsion_publ_flag
Ni2 O2 C11 C16 -5.5(3) . . . . ?
Ni2 O2 C11 C12 175.1(2) . . . . ?
Ni2 O1 C1 C6 -9.0(3) . . . . ?
Ni2 O1 C1 C2 171.0(2) . . . . ?
Ni2 N4 C26 C25 2.2(3) . . . . ?
Ni2 N4 C26 C27 -178.5(2) . . . . ?
Ni2 N4 C32 C31 179.6(2) . . . . ?
Ni2 N3 C25 C26 -0.6(3) . . . . ?
Ni2 N3 C25 C24 179.4(2) . . . . ?
Ni2 N3 C21 C22 -179.3(2) . . . . ?
Ni2 N1 C6 C5 -175.5(2) . . . . ?
Ni2 N1 C6 C1 6.2(3) . . . . ?
Ni2 N1 C7 C8 176.1(2) . . . . ?
Ni2 N1 C7 C10 -4.4(4) . . . . ?
Ni2 N2 C16 C11 3.6(3) . . . . ?
Ni2 N2 C16 C15 -178.80(19) . . . . ?
Ni2 N2 C17 C20 -2.8(4) . . . . ?
Ni2 N2 C17 C18 178.19(19) . . . . ?
O2 C11 C16 N2 1.1(3) . . . . ?
O2 C11 C16 C15 -176.6(2) . . . . ?
O2 C11 C12 C13 177.5(3) . . . . ?
O1 C1 C2 C3 179.0(3) . . . . ?
N4 C26 C25 N3 -1.1(3) . . . . ?
N4 C26 C25 C24 178.8(2) . . . . ?
N4 C26 C27 C28 -179.5(3) . . . . ?
N4 C26 C27 C30 -1.2(4) . . . . ?
N4 C32 C31 C30 -0.7(5) . . . . ?
N3 C25 C24 C23 0.1(4) . . . . ?
N3 C25 C24 C29 -179.2(3) . . . . ?
N3 C21 C22 C23 -0.1(4) . . . . ?
N1 C6 C1 O1 1.3(4) . . . . ?
N1 C6 C1 C2 -178.6(2) . . . . ?
N1 C7 C8 C9 -0.7(5) . . . . ?
N2 C16 C15 C19 0.0(4) . . . . ?
N2 C16 C15 C14 -179.1(2) . . . . ?
N2 C17 C18 C19 1.2(4) . . . . ?
C4 C5 C6 N1 179.0(2) . . . . ?
C4 C5 C6 C1 -2.8(4) . . . . ?
C4 C5 C9 C8 179.5(3) . . . . ?
C4 C3 C2 C1 -1.3(5) . . . . ?
C26 N4 C32 C31 -1.4(4) . . . . ?
C26 C25 C24 C23 -179.9(2) . . . . ?
C26 C25 C24 C29 0.9(4) . . . . ?
C26 C27 C28 C29 0.5(5) . . . . ?
C26 C27 C30 C31 -0.9(5) . . . . ?
C5 C4 C3 C2 1.7(5) . . . . ?
C5 C6 C1 O1 -177.0(2) . . . . ?
C5 C6 C1 C2 3.1(4) . . . . ?
C5 C9 C8 C7 0.8(5) . . . . ?
C3 C4 C5 C6 0.4(4) . . . . ?
C3 C4 C5 C9 -178.7(3) . . . . ?
C25 N3 C21 C22 0.1(4) . . . . ?
C25 C26 C27 C28 -0.2(4) . . . . ?
C25 C26 C27 C30 178.1(3) . . . . ?
C25 C24 C29 C28 -0.6(4) . . . . ?
C23 C24 C29 C28 -179.8(3) . . . . ?
C6 N1 C7 C8 -0.7(4) . . . . ?
C6 N1 C7 C10 178.8(3) . . . . ?
C6 C5 C9 C8 0.5(4) . . . . ?
C6 C1 C2 C3 -1.0(4) . . . . ?
C24 C23 C22 C21 0.2(4) . . . . ?
C24 C29 C28 C27 -0.1(5) . . . . ?
C21 N3 C25 C26 179.9(2) . . . . ?
C21 N3 C25 C24 -0.1(4) . . . . ?
C32 N4 C26 C25 -177.0(2) . . . . ?
C32 N4 C26 C27 2.3(4) . . . . ?
C9 C5 C6 N1 -1.9(4) . . . . ?
C9 C5 C6 C1 176.3(2) . . . . ?
C27 C26 C25 N3 179.5(2) . . . . ?
C27 C26 C25 C24 -0.5(4) . . . . ?
C27 C30 C31 C32 1.8(5) . . . . ?
C11 C16 C15 C19 177.5(2) . . . . ?
C11 C16 C15 C14 -1.6(4) . . . . ?
C11 C12 C13 C14 -0.3(4) . . . . ?
C7 N1 C6 C5 2.0(4) . . . . ?
C7 N1 C6 C1 -176.3(2) . . . . ?
C22 C23 C24 C25 -0.1(4) . . . . ?
C22 C23 C24 C29 179.1(3) . . . . ?
C20 C17 C18 C19 -177.9(3) . . . . ?
C28 C27 C30 C31 177.3(3) . . . . ?
C16 N2 C17 C20 177.4(2) . . . . ?
C16 N2 C17 C18 -1.6(4) . . . . ?
C16 C11 C12 C13 -1.9(4) . . . . ?
C16 C15 C14 C13 -0.6(4) . . . . ?
C10 C7 C8 C9 179.8(3) . . . . ?
C17 N2 C16 C11 -176.5(2) . . . . ?
C17 N2 C16 C15 1.1(4) . . . . ?
C17 C18 C19 C15 0.0(4) . . . . ?
C12 C11 C16 N2 -179.5(2) . . . . ?
C12 C11 C16 C15 2.8(4) . . . . ?
C12 C13 C14 C15 1.6(5) . . . . ?
C30 C27 C28 C29 -177.7(3) . . . . ?
C18 C19 C15 C16 -0.5(4) . . . . ?
C18 C19 C15 C14 178.5(3) . . . . ?
C19 C15 C14 C13 -179.7(3) . . . . ?
